data_4350712
loop_
_publ_author_name
'Huang, Wenliang'
'Le Roy, Jennifer J.'
'Khan, Saeed I.'
'Ungur, Liviu'
'Murugesu, Muralee'
'Diaconescu, Paula L.'

_publ_section_title
;
 Tetraanionic biphenyl lanthanide complexes as single-molecule magnets.
;
_journal_issue 5
_journal_name_full 'Inorganic chemistry'
_journal_page_first 2374
_journal_page_last 2382
_journal_paper_doi 10.1021/ic5029788
_journal_volume 54
_journal_year 2015
_chemical_formula_sum 'C30 H54 Dy Fe I N2 O2 Si2'
_chemical_formula_weight 876.18
_space_group_IT_number 2
_space_group_name_Hall '-P 1'
_space_group_name_H-M_alt 'P -1'
_symmetry_cell_setting triclinic
_symmetry_space_group_name_H-M 'P -1'
_atom_sites_solution_hydrogens geom
_atom_sites_solution_primary direct
_atom_sites_solution_secondary difmap
_audit_creation_method SHELXL-97
_cell_angle_alpha 101.744(7)
_cell_angle_beta 91.826(6)
_cell_angle_gamma 118.257(4)
_cell_formula_units_Z 2
_cell_length_a 11.098(5)
_cell_length_b 11.619(5)
_cell_length_c 16.156(10)
_cell_measurement_temperature 100(2)
_cell_volume 1776.6(16)
_computing_cell_refinement 'SAINT V8.32B (Bruker AXS Inc., 2013'
_computing_data_collection 'Bruker Apex2, 2013'
_computing_data_reduction 'SAINT V8.32B (Bruker AXS Inc., 2013'
_computing_molecular_graphics 'Bruker SHELXTL'
_computing_publication_material 'Bruker SHELXTL'
_computing_structure_refinement 'SHELXL-2013 (Sheldrick, 2013)'
_computing_structure_solution 'SHELXS-2013 (Sheldrick 2013)'
_diffrn_ambient_temperature 100(2)
_diffrn_measured_fraction_theta_full 0.993
_diffrn_measured_fraction_theta_max 0.914
_diffrn_radiation_monochromator graphite
_diffrn_radiation_source 'fine-focus sealed tube'
_diffrn_radiation_type MoK\a
_diffrn_radiation_wavelength 0.71073
_diffrn_reflns_av_R_equivalents 0.0288
_diffrn_reflns_av_sigmaI/netI 0.0391
_diffrn_reflns_limit_h_max 15
_diffrn_reflns_limit_h_min -15
_diffrn_reflns_limit_k_max 16
_diffrn_reflns_limit_k_min -16
_diffrn_reflns_limit_l_max 22
_diffrn_reflns_limit_l_min -22
_diffrn_reflns_number 24706
_diffrn_reflns_theta_full 25.00
_diffrn_reflns_theta_max 30.62
_diffrn_reflns_theta_min 3.67
_exptl_absorpt_coefficient_mu 3.459
_exptl_absorpt_correction_T_max 0.7460
_exptl_absorpt_correction_T_min 0.5446
_exptl_absorpt_correction_type multi-scan
_exptl_absorpt_process_details 'SADABS V2012/1 (Bruker AXS Inc.)'
_exptl_crystal_colour black
_exptl_crystal_density_diffrn 1.638
_exptl_crystal_density_method 'not measured'
_exptl_crystal_description block
_exptl_crystal_F_000 874
_exptl_crystal_size_max 0.20
_exptl_crystal_size_mid 0.14
_exptl_crystal_size_min 0.09
_refine_diff_density_max 3.165
_refine_diff_density_min -5.222
_refine_diff_density_rms 0.155
_refine_ls_extinction_method none
_refine_ls_goodness_of_fit_ref 1.078
_refine_ls_hydrogen_treatment constr
_refine_ls_matrix_type full
_refine_ls_number_parameters 383
_refine_ls_number_reflns 10016
_refine_ls_number_restraints 0
_refine_ls_restrained_S_all 1.078
_refine_ls_R_factor_all 0.0699
_refine_ls_R_factor_gt 0.0530
_refine_ls_shift/su_max 0.019
_refine_ls_shift/su_mean 0.000
_refine_ls_structure_factor_coef Fsqd
_refine_ls_weighting_details 'calc w=1/[\s^2^(Fo^2^)+(0.0369P)^2^+11.0114P] where P=(Fo^2^+2Fc^2^)/3'
_refine_ls_weighting_scheme calc
_refine_ls_wR_factor_gt 0.1181
_refine_ls_wR_factor_ref 0.1296
_reflns_number_gt 8047
_reflns_number_total 10016
_reflns_threshold_expression >2sigma(I)
_cod_data_source_file ic5029788_si_002.cif
_cod_data_source_block (NNTBS)DyI(THF)2
_cod_original_cell_volume 1776.6(15)
_cod_database_code 4350712

loop_
_symmetry_equiv_pos_as_xyz
'x, y, z'
'-x, -y, -z'

loop_
_atom_site_label
_atom_site_type_symbol
_atom_site_fract_x
_atom_site_fract_y
_atom_site_fract_z
_atom_site_U_iso_or_equiv
_atom_site_adp_type
_atom_site_occupancy
_atom_site_symmetry_multiplicity
_atom_site_calc_flag
_atom_site_refinement_flags
_atom_site_disorder_assembly
_atom_site_disorder_group
Dy1 Dy 0.74689(2) 0.48575(3) 0.241488(16) 0.03472(9) Uani 1 1 d . . .
Fe1 Fe 1.03581(7) 0.46929(7) 0.24591(4) 0.02519(15) Uani 1 1 d . A .
Si2 Si 0.95474(18) 0.81567(17) 0.19515(10) 0.0367(3) Uani 1 1 d . . .
N1 N 0.7356(5) 0.3253(5) 0.3001(3) 0.0461(14) Uani 1 1 d . A .
N2 N 0.9146(4) 0.6560(5) 0.2025(3) 0.0301(9) Uani 1 1 d . A .
O1 O 0.6734(4) 0.3446(4) 0.1011(2) 0.0353(8) Uani 1 1 d . A .
O2 O 0.7687(7) 0.6237(6) 0.3789(4) 0.0807(12) Uani 1 1 d . A .
C1 C 0.5639(7) 0.2047(7) 0.0809(4) 0.0556(18) Uani 1 1 d . . .
H1A H 0.5033 0.1888 0.1258 0.067 Uiso 1 1 calc R A .
H1B H 0.6034 0.1434 0.0764 0.067 Uiso 1 1 calc R . .
C2 C 0.4845(10) 0.1814(10) -0.0024(5) 0.092(4) Uani 1 1 d . A .
H2A H 0.4788 0.1028 -0.0439 0.111 Uiso 1 1 calc R . .
H2B H 0.3894 0.1630 0.0050 0.111 Uiso 1 1 calc R . .
C3 C 0.5551(9) 0.3002(10) -0.0332(6) 0.086(3) Uani 1 1 d . . .
H3A H 0.4939 0.3392 -0.0390 0.103 Uiso 1 1 calc R A .
H3B H 0.5802 0.2773 -0.0900 0.103 Uiso 1 1 calc R . .
C4 C 0.6786(8) 0.3970(8) 0.0267(4) 0.0559(19) Uani 1 1 d . A .
H4A H 0.7621 0.4091 0.0007 0.067 Uiso 1 1 calc R . .
H4B H 0.6818 0.4854 0.0428 0.067 Uiso 1 1 calc R . .
C5 C 0.8881(10) 0.6689(10) 0.4401(5) 0.0807(12) Uani 1 1 d . . .
H5A H 0.9699 0.6880 0.4106 0.097 Uiso 1 1 calc R A .
H5B H 0.8732 0.5975 0.4697 0.097 Uiso 1 1 calc R . .
C6 C 0.9127(10) 0.7924(10) 0.5031(6) 0.0807(12) Uani 1 1 d . A .
H6A H 0.9496 0.7966 0.5608 0.097 Uiso 1 1 calc R . .
H6B H 0.9763 0.8750 0.4856 0.097 Uiso 1 1 calc R . .
C7 C 0.7765(10) 0.7728(10) 0.4993(5) 0.0807(12) Uani 1 1 d . . .
H7A H 0.7808 0.8618 0.5095 0.097 Uiso 1 1 calc R A .
H7B H 0.7330 0.7306 0.5455 0.097 Uiso 1 1 calc R . .
C8 C 0.6855(10) 0.6840(10) 0.4134(5) 0.0807(12) Uani 1 1 d . A .
H8A H 0.5932 0.6149 0.4211 0.097 Uiso 1 1 calc R . .
H8B H 0.6745 0.7382 0.3768 0.097 Uiso 1 1 calc R . .
C9 C 0.8642(6) 0.3329(5) 0.2920(3) 0.0369(13) Uani 1 1 d . A .
C10 C 0.9008(6) 0.2669(5) 0.2195(3) 0.0366(12) Uani 1 1 d . . .
H10A H 0.8417 0.2138 0.1669 0.044 Uiso 1 1 calc R A .
C11 C 1.0382(7) 0.2936(6) 0.2389(4) 0.0446(14) Uani 1 1 d . A .
H11A H 1.0864 0.2605 0.2025 0.054 Uiso 1 1 calc R . .
C12 C 1.0911(7) 0.3790(7) 0.3230(4) 0.0456(15) Uani 1 1 d . . .
H12A H 1.1811 0.4128 0.3526 0.055 Uiso 1 1 calc R A .
C13 C 0.9871(7) 0.4050(6) 0.3550(3) 0.0422(14) Uani 1 1 d . A .
H13A H 0.9966 0.4611 0.4093 0.051 Uiso 1 1 calc R . .
C14 C 1.0210(5) 0.6238(5) 0.2048(3) 0.0241(9) Uani 1 1 d . A .
C15 C 1.0411(5) 0.5349(5) 0.1373(3) 0.0261(9) Uani 1 1 d . . .
H15A H 0.9798 0.4829 0.0852 0.031 Uiso 1 1 calc R A .
C16 C 1.1658(5) 0.5374(6) 0.1607(3) 0.0318(11) Uani 1 1 d . A .
H16A H 1.2035 0.4890 0.1270 0.038 Uiso 1 1 calc R . .
C17 C 1.2251(5) 0.6250(6) 0.2434(4) 0.0334(11) Uani 1 1 d . . .
H17A H 1.3101 0.6461 0.2746 0.040 Uiso 1 1 calc R A .
C18 C 1.1354(5) 0.6757(5) 0.2717(3) 0.0286(10) Uani 1 1 d . A .
H18A H 1.1488 0.7342 0.3258 0.034 Uiso 1 1 calc R . .
C21 C 0.6041(10) 0.0505(8) 0.3366(4) 0.076(2) Uani 1 1 d . . .
C24 C 0.5657(9) -0.0123(8) 0.2403(4) 0.076(2) Uani 1 1 d . A .
H24A H 0.5430 -0.1070 0.2287 0.114 Uiso 1 1 calc R . .
H24B H 0.6440 0.0368 0.2115 0.114 Uiso 1 1 calc R . .
H24C H 0.4853 -0.0069 0.2187 0.114 Uiso 1 1 calc R . .
C25 C 1.0493(8) 0.9453(7) 0.2978(4) 0.0489(16) Uani 1 1 d . A .
H25A H 0.9930 0.9216 0.3435 0.073 Uiso 1 1 calc R . .
H25B H 1.0671 1.0338 0.2914 0.073 Uiso 1 1 calc R . .
H25C H 1.1374 0.9485 0.3123 0.073 Uiso 1 1 calc R . .
C26 C 0.7884(9) 0.8132(10) 0.1690(6) 0.072(2) Uani 1 1 d . A .
H26A H 0.7263 0.7754 0.2097 0.108 Uiso 1 1 calc R . .
H26B H 0.7450 0.7575 0.1109 0.108 Uiso 1 1 calc R . .
H26C H 0.8066 0.9054 0.1726 0.108 Uiso 1 1 calc R . .
C27 C 1.0637(7) 0.8723(6) 0.1082(3) 0.0414(14) Uani 1 1 d . A .
C28 C 1.2071(7) 0.8858(7) 0.1270(4) 0.0471(15) Uani 1 1 d . . .
H28A H 1.2635 0.9232 0.0839 0.071 Uiso 1 1 calc R A .
H28B H 1.1967 0.7967 0.1254 0.071 Uiso 1 1 calc R . .
H28C H 1.2525 0.9460 0.1838 0.071 Uiso 1 1 calc R . .
C29 C 1.0876(9) 1.0111(7) 0.1026(4) 0.059(2) Uani 1 1 d . . .
H29A H 1.1383 1.0367 0.0549 0.088 Uiso 1 1 calc R A .
H29B H 1.1417 1.0777 0.1560 0.088 Uiso 1 1 calc R . .
H29C H 0.9983 1.0078 0.0932 0.088 Uiso 1 1 calc R . .
C30 C 0.9900(9) 0.7705(7) 0.0215(4) 0.058(2) Uani 1 1 d . . .
H30A H 1.0466 0.8007 -0.0231 0.086 Uiso 1 1 calc R A .
H30B H 0.8999 0.7639 0.0079 0.086 Uiso 1 1 calc R . .
H30C H 0.9764 0.6818 0.0246 0.086 Uiso 1 1 calc R . .
I1 I 0.47497(11) 0.4864(2) 0.19523(16) 0.0512(5) Uani 0.528(7) 1 d P A 1
Si1 Si 0.6115(5) 0.2431(4) 0.3597(2) 0.0324(8) Uani 0.528(7) 1 d P A 1
C19 C 0.670(2) 0.3219(16) 0.4768(8) 0.067(5) Uani 0.528(7) 1 d P A 1
H19A H 0.6751 0.4103 0.4905 0.101 Uiso 0.528(7) 1 calc PR A 1
H19B H 0.7618 0.3330 0.4923 0.101 Uiso 0.528(7) 1 calc PR A 1
H19C H 0.6044 0.2638 0.5090 0.101 Uiso 0.528(7) 1 calc PR A 1
C20 C 0.4473(14) 0.2386(15) 0.3340(11) 0.053(3) Uani 0.528(7) 1 d P A 1
H20A H 0.4620 0.3309 0.3468 0.079 Uiso 0.528(7) 1 calc PR A 1
H20B H 0.3802 0.1869 0.3682 0.079 Uiso 0.528(7) 1 calc PR A 1
H20C H 0.4119 0.1957 0.2731 0.079 Uiso 0.528(7) 1 calc PR A 1
C22 C 0.7051(14) 0.0618(15) 0.3818(10) 0.053(4) Uani 0.528(7) 1 d P A 1
H22A H 0.7020 -0.0257 0.3714 0.079 Uiso 0.528(7) 1 calc PR A 1
H22B H 0.7006 0.0918 0.4423 0.079 Uiso 0.528(7) 1 calc PR A 1
H22C H 0.7915 0.1281 0.3670 0.079 Uiso 0.528(7) 1 calc PR A 1
C23 C 0.4526(14) -0.0206(12) 0.3780(8) 0.046(3) Uani 0.528(7) 1 d P A 1
H23A H 0.4240 -0.1153 0.3752 0.069 Uiso 0.528(7) 1 calc PR A 1
H23B H 0.3805 -0.0156 0.3448 0.069 Uiso 0.528(7) 1 calc PR A 1
H23C H 0.4666 0.0283 0.4377 0.069 Uiso 0.528(7) 1 calc PR A 1
I1A I 0.46247(17) 0.4424(4) 0.2238(2) 0.0617(8) Uani 0.472(7) 1 d P A 2
Si1A Si 0.6520(4) 0.2123(5) 0.3677(3) 0.0331(10) Uani 0.472(7) 1 d P A 2
C19A C 0.7372(18) 0.2823(19) 0.4829(9) 0.058(5) Uani 0.472(7) 1 d P A 2
H19D H 0.8275 0.2865 0.4872 0.087 Uiso 0.472(7) 1 calc PR A 2
H19E H 0.6786 0.2237 0.5176 0.087 Uiso 0.472(7) 1 calc PR A 2
H19F H 0.7497 0.3732 0.5038 0.087 Uiso 0.472(7) 1 calc PR A 2
C20A C 0.4804(15) 0.2027(18) 0.3619(13) 0.056(4) Uani 0.472(7) 1 d P A 2
H20D H 0.4349 0.1666 0.3023 0.084 Uiso 0.472(7) 1 calc PR A 2
H20E H 0.4921 0.2931 0.3835 0.084 Uiso 0.472(7) 1 calc PR A 2
H20F H 0.4233 0.1432 0.3966 0.084 Uiso 0.472(7) 1 calc PR A 2
C22A C 0.7664(17) 0.0388(15) 0.3565(9) 0.044(3) Uani 0.472(7) 1 d P A 2
H22D H 0.7431 -0.0562 0.3425 0.066 Uiso 0.472(7) 1 calc PR A 2
H22E H 0.8073 0.0802 0.4167 0.066 Uiso 0.472(7) 1 calc PR A 2
H22F H 0.8329 0.0862 0.3204 0.066 Uiso 0.472(7) 1 calc PR A 2
C23A C 0.5195(16) -0.0585(15) 0.3827(10) 0.051(4) Uani 0.472(7) 1 d P A 2
H23D H 0.5316 -0.1372 0.3623 0.076 Uiso 0.472(7) 1 calc PR A 2
H23E H 0.4214 -0.0851 0.3711 0.076 Uiso 0.472(7) 1 calc PR A 2
H23F H 0.5513 -0.0230 0.4444 0.076 Uiso 0.472(7) 1 calc PR A 2

loop_
_atom_site_aniso_label
_atom_site_aniso_U_11
_atom_site_aniso_U_22
_atom_site_aniso_U_33
_atom_site_aniso_U_23
_atom_site_aniso_U_13
_atom_site_aniso_U_12
Dy1 0.01736(11) 0.04213(16) 0.02946(13) -0.00887(9) 0.00212(8) 0.00959(10)
Fe1 0.0223(3) 0.0255(4) 0.0225(3) 0.0032(2) -0.0007(2) 0.0088(3)
Si2 0.0435(9) 0.0442(9) 0.0295(7) -0.0010(6) -0.0030(6) 0.0315(8)
N1 0.030(2) 0.044(3) 0.027(2) -0.0028(19) 0.0073(18) -0.007(2)
N2 0.024(2) 0.041(3) 0.0264(19) -0.0002(17) 0.0000(15) 0.0205(19)
O1 0.0295(19) 0.036(2) 0.0254(17) -0.0019(14) -0.0049(14) 0.0084(16)
O2 0.076(2) 0.079(2) 0.0561(19) -0.0214(17) 0.0124(17) 0.028(2)
C1 0.048(4) 0.045(4) 0.041(3) 0.001(3) -0.014(3) 0.002(3)
C2 0.065(5) 0.086(7) 0.054(5) 0.019(4) -0.027(4) -0.018(5)
C3 0.062(5) 0.092(7) 0.059(5) 0.022(5) -0.029(4) 0.004(5)
C4 0.051(4) 0.055(4) 0.034(3) 0.008(3) -0.011(3) 0.007(3)
C5 0.076(2) 0.079(2) 0.0561(19) -0.0214(17) 0.0124(17) 0.028(2)
C6 0.076(2) 0.079(2) 0.0561(19) -0.0214(17) 0.0124(17) 0.028(2)
C7 0.076(2) 0.079(2) 0.0561(19) -0.0214(17) 0.0124(17) 0.028(2)
C8 0.076(2) 0.079(2) 0.0561(19) -0.0214(17) 0.0124(17) 0.028(2)
C9 0.043(3) 0.026(3) 0.023(2) 0.0057(18) 0.002(2) 0.002(2)
C10 0.046(3) 0.023(2) 0.028(2) 0.0047(19) 0.002(2) 0.008(2)
C11 0.061(4) 0.031(3) 0.041(3) 0.007(2) -0.001(3) 0.023(3)
C12 0.052(4) 0.043(3) 0.041(3) 0.013(3) -0.007(3) 0.023(3)
C13 0.049(3) 0.038(3) 0.023(2) 0.006(2) -0.005(2) 0.009(3)
C14 0.020(2) 0.023(2) 0.026(2) 0.0054(17) 0.0038(16) 0.0088(18)
C15 0.024(2) 0.033(3) 0.022(2) 0.0081(18) 0.0060(17) 0.014(2)
C16 0.022(2) 0.034(3) 0.037(3) 0.004(2) 0.0085(19) 0.014(2)
C17 0.019(2) 0.034(3) 0.044(3) 0.007(2) 0.002(2) 0.011(2)
C18 0.020(2) 0.027(2) 0.030(2) 0.0031(18) -0.0013(17) 0.0070(19)
C21 0.080(4) 0.051(3) 0.035(2) 0.010(2) -0.005(2) -0.017(3)
C24 0.080(4) 0.051(3) 0.035(2) 0.010(2) -0.005(2) -0.017(3)
C25 0.077(5) 0.047(4) 0.029(3) -0.002(2) 0.004(3) 0.040(4)
C26 0.060(5) 0.091(6) 0.084(6) 0.013(5) -0.001(4) 0.056(5)
C27 0.065(4) 0.032(3) 0.027(2) 0.002(2) -0.001(2) 0.027(3)
C28 0.053(4) 0.040(3) 0.051(4) 0.019(3) 0.019(3) 0.022(3)
C29 0.097(6) 0.043(4) 0.040(3) 0.006(3) -0.003(4) 0.039(4)
C30 0.093(6) 0.044(4) 0.028(3) 0.003(2) 0.000(3) 0.031(4)
I1 0.0261(4) 0.0650(8) 0.0740(9) 0.0248(6) 0.0078(4) 0.0284(5)
Si1 0.0344(19) 0.0277(17) 0.0284(14) 0.0079(11) 0.0086(13) 0.0094(14)
C19 0.078(12) 0.053(9) 0.026(6) 0.006(5) 0.012(7) -0.003(8)
C20 0.034(7) 0.049(8) 0.077(10) 0.033(7) 0.030(7) 0.014(6)
C22 0.040(7) 0.052(8) 0.057(8) 0.031(7) -0.001(6) 0.009(6)
C23 0.045(7) 0.030(6) 0.044(6) 0.018(5) 0.002(5) 0.000(5)
I1A 0.0312(5) 0.0827(14) 0.0802(12) 0.0123(10) 0.0032(6) 0.0384(7)
Si1A 0.0234(18) 0.033(2) 0.0281(16) -0.0021(14) 0.0096(13) 0.0052(15)
C19A 0.049(9) 0.059(11) 0.029(6) 0.001(6) 0.011(6) 0.000(8)
C20A 0.030(7) 0.049(9) 0.088(13) 0.022(8) 0.019(7) 0.017(7)
C22A 0.052(9) 0.047(8) 0.034(6) 0.015(6) 0.006(6) 0.024(7)
C23A 0.046(8) 0.039(8) 0.047(8) 0.005(6) 0.017(6) 0.006(7)

loop_
_atom_type_symbol
_atom_type_description
_atom_type_scat_dispersion_real
_atom_type_scat_dispersion_imag
_atom_type_scat_source
C C 0.0033 0.0016 'International Tables Vol C Tables 4.2.6.8 and 6.1.1.4'
H H 0.0000 0.0000 'International Tables Vol C Tables 4.2.6.8 and 6.1.1.4'
N N 0.0061 0.0033 'International Tables Vol C Tables 4.2.6.8 and 6.1.1.4'
O O 0.0106 0.0060 'International Tables Vol C Tables 4.2.6.8 and 6.1.1.4'
Si Si 0.0817 0.0704 'International Tables Vol C Tables 4.2.6.8 and 6.1.1.4'
Fe Fe 0.3463 0.8444 'International Tables Vol C Tables 4.2.6.8 and 6.1.1.4'
I I -0.4742 1.8119 'International Tables Vol C Tables 4.2.6.8 and 6.1.1.4'
Dy Dy -0.1892 4.4098 'International Tables Vol C Tables 4.2.6.8 and 6.1.1.4'

loop_
_geom_angle_atom_site_label_1
_geom_angle_atom_site_label_2
_geom_angle_atom_site_label_3
_geom_angle
N2 Dy1 N1 134.73(17)
N2 Dy1 O1 93.34(15)
N1 Dy1 O1 93.64(16)
N2 Dy1 O2 92.5(2)
N1 Dy1 O2 90.8(2)
O1 Dy1 O2 166.56(19)
N2 Dy1 C14 28.87(14)
N1 Dy1 C14 106.45(17)
O1 Dy1 C14 90.34(13)
O2 Dy1 C14 100.56(18)
N2 Dy1 C9 106.87(16)
N1 Dy1 C9 28.39(17)
O1 Dy1 C9 90.89(15)
O2 Dy1 C9 99.0(2)
C14 Dy1 C9 78.22(15)
N2 Dy1 I1A 120.39(15)
N1 Dy1 I1A 104.86(17)
O1 Dy1 I1A 83.10(10)
O2 Dy1 I1A 83.50(17)
C14 Dy1 I1A 148.34(14)
C9 Dy1 I1A 132.58(15)
N2 Dy1 I1 107.30(12)
N1 Dy1 I1 117.96(14)
O1 Dy1 I1 79.60(10)
O2 Dy1 I1 87.11(17)
C14 Dy1 I1 134.85(11)
C9 Dy1 I1 144.95(12)
I1A Dy1 I1 13.54(5)
N2 Dy1 Fe1 68.09(11)
N1 Dy1 Fe1 67.36(14)
O1 Dy1 Fe1 89.10(10)
O2 Dy1 Fe1 104.31(17)
C14 Dy1 Fe1 39.28(10)
C9 Dy1 Fe1 39.00(11)
I1A Dy1 Fe1 168.69(7)
I1 Dy1 Fe1 167.65(5)
C16 Fe1 C12 114.5(3)
C16 Fe1 C17 41.0(2)
C12 Fe1 C17 99.6(3)
C16 Fe1 C11 98.2(3)
C12 Fe1 C11 41.0(2)
C17 Fe1 C11 112.7(3)
C16 Fe1 C13 153.1(2)
C12 Fe1 C13 40.6(3)
C17 Fe1 C13 120.8(2)
C11 Fe1 C13 68.7(3)
C16 Fe1 C10 117.5(2)
C12 Fe1 C10 68.4(3)
C17 Fe1 C10 150.2(2)
C11 Fe1 C10 40.6(3)
C13 Fe1 C10 68.3(2)
C16 Fe1 C15 40.5(2)
C12 Fe1 C15 152.5(3)
C17 Fe1 C15 68.3(2)
C11 Fe1 C15 119.1(2)
C13 Fe1 C15 166.2(2)
C10 Fe1 C15 109.4(2)
C16 Fe1 C18 68.8(2)
C12 Fe1 C18 119.3(2)
C17 Fe1 C18 40.8(2)
C11 Fe1 C18 150.9(2)
C13 Fe1 C18 111.0(2)
C10 Fe1 C18 168.3(2)
C15 Fe1 C18 68.3(2)
C16 Fe1 C9 157.2(2)
C12 Fe1 C9 68.5(3)
C17 Fe1 C9 161.0(2)
C11 Fe1 C9 68.8(3)
C13 Fe1 C9 40.7(2)
C10 Fe1 C9 40.8(2)
C15 Fe1 C9 128.8(2)
C18 Fe1 C9 131.2(2)
C16 Fe1 C14 68.4(2)
C12 Fe1 C14 158.8(2)
C17 Fe1 C14 68.2(2)
C11 Fe1 C14 159.2(2)
C13 Fe1 C14 130.0(2)
C10 Fe1 C14 130.5(2)
C15 Fe1 C14 40.62(19)
C18 Fe1 C14 40.40(18)
C9 Fe1 C14 117.7(2)
C16 Fe1 Dy1 120.37(15)
C12 Fe1 Dy1 125.0(2)
C17 Fe1 Dy1 124.57(16)
C11 Fe1 Dy1 122.5(2)
C13 Fe1 Dy1 85.9(2)
C10 Fe1 Dy1 82.44(19)
C15 Fe1 Dy1 80.30(13)
C18 Fe1 Dy1 85.85(14)
C9 Fe1 Dy1 59.32(18)
C14 Fe1 Dy1 58.47(12)
N2 Si2 C26 107.4(4)
N2 Si2 C25 112.2(3)
C26 Si2 C25 108.4(4)
N2 Si2 C27 113.4(2)
C26 Si2 C27 107.8(4)
C25 Si2 C27 107.5(3)
C9 N1 Si1 130.6(5)
C9 N1 Si1A 107.6(5)
Si1 N1 Si1A 23.26(14)
C9 N1 Dy1 102.9(3)
Si1 N1 Dy1 125.1(4)
Si1A N1 Dy1 148.2(4)
C14 N2 Si2 118.5(3)
C14 N2 Dy1 101.5(3)
Si2 N2 Dy1 138.0(2)
C4 O1 C1 108.8(4)
C4 O1 Dy1 122.0(4)
C1 O1 Dy1 122.9(4)
C5 O2 C8 109.8(6)
C5 O2 Dy1 118.4(5)
C8 O2 Dy1 131.6(5)
O1 C1 C2 105.8(6)
O1 C1 H1A 110.6
C2 C1 H1A 110.6
O1 C1 H1B 110.6
C2 C1 H1B 110.6
H1A C1 H1B 108.7
C3 C2 C1 107.9(6)
C3 C2 H2A 110.1
C1 C2 H2A 110.1
C3 C2 H2B 110.1
C1 C2 H2B 110.1
H2A C2 H2B 108.4
C2 C3 C4 109.0(7)
C2 C3 H3A 109.9
C4 C3 H3A 109.9
C2 C3 H3B 109.9
C4 C3 H3B 109.9
H3A C3 H3B 108.3
O1 C4 C3 107.2(6)
O1 C4 H4A 110.3
C3 C4 H4A 110.3
O1 C4 H4B 110.3
C3 C4 H4B 110.3
H4A C4 H4B 108.5
O2 C5 C6 109.4(8)
O2 C5 H5A 109.8
C6 C5 H5A 109.8
O2 C5 H5B 109.8
C6 C5 H5B 109.8
H5A C5 H5B 108.3
C7 C6 C5 100.2(7)
C7 C6 H6A 111.7
C5 C6 H6A 111.7
C7 C6 H6B 111.7
C5 C6 H6B 111.7
H6A C6 H6B 109.5
C6 C7 C8 113.1(7)
C6 C7 H7A 108.9
C8 C7 H7A 108.9
C6 C7 H7B 109.0
C8 C7 H7B 109.0
H7A C7 H7B 107.8
O2 C8 C7 100.0(8)
O2 C8 H8A 111.8
C7 C8 H8A 111.8
O2 C8 H8B 111.8
C7 C8 H8B 111.8
H8A C8 H8B 109.5
N1 C9 C13 127.5(5)
N1 C9 C10 127.2(5)
C13 C9 C10 105.3(6)
N1 C9 Fe1 130.3(4)
C13 C9 Fe1 67.5(3)
C10 C9 Fe1 67.5(3)
N1 C9 Dy1 48.7(3)
C13 C9 Dy1 117.3(4)
C10 C9 Dy1 111.1(4)
Fe1 C9 Dy1 81.68(18)
C11 C10 C9 109.5(5)
C11 C10 Fe1 69.4(3)
C9 C10 Fe1 71.7(3)
C11 C10 H10A 125.2
C9 C10 H10A 125.2
Fe1 C10 H10A 125.2
C10 C11 C12 107.5(6)
C10 C11 Fe1 70.0(3)
C12 C11 Fe1 69.4(3)
C10 C11 H11A 126.3
C12 C11 H11A 126.3
Fe1 C11 H11A 126.0
C13 C12 C11 108.4(6)
C13 C12 Fe1 70.2(3)
C11 C12 Fe1 69.7(3)
C13 C12 H12A 125.8
C11 C12 H12A 125.8
Fe1 C12 H12A 125.9
C12 C13 C9 109.2(5)
C12 C13 Fe1 69.3(3)
C9 C13 Fe1 71.8(3)
C12 C13 H13A 125.4
C9 C13 H13A 125.4
Fe1 C13 H13A 125.1
N2 C14 C18 128.0(4)
N2 C14 C15 126.2(4)
C18 C14 C15 105.8(4)
N2 C14 Fe1 131.7(3)
C18 C14 Fe1 67.6(3)
C15 C14 Fe1 67.2(3)
N2 C14 Dy1 49.6(2)
C18 C14 Dy1 119.3(3)
C15 C14 Dy1 108.9(3)
Fe1 C14 Dy1 82.25(15)
C16 C15 C14 109.3(4)
C16 C15 Fe1 69.0(3)
C14 C15 Fe1 72.1(3)
C16 C15 H15A 125.4
C14 C15 H15A 125.4
Fe1 C15 H15A 125.1
C15 C16 C17 108.0(4)
C15 C16 Fe1 70.5(3)
C17 C16 Fe1 69.8(3)
C15 C16 H16A 126.0
C17 C16 H16A 126.0
Fe1 C16 H16A 125.3
C16 C17 C18 108.1(4)
C16 C17 Fe1 69.2(3)
C18 C17 Fe1 70.3(3)
C16 C17 H17A 125.9
C18 C17 H17A 125.9
Fe1 C17 H17A 126.1
C17 C18 C14 108.7(4)
C17 C18 Fe1 68.9(3)
C14 C18 Fe1 72.0(3)
C17 C18 H18A 125.6
C14 C18 H18A 125.6
Fe1 C18 H18A 125.0
C22 C21 C24 124.3(13)
C22 C21 C23A 83.4(10)
C24 C21 C23A 108.5(8)
C22 C21 Si1A 94.0(9)
C24 C21 Si1A 116.3(6)
C23A C21 Si1A 126.5(8)
C22 C21 C23 113.0(9)
C24 C21 C23 105.6(7)
C23A C21 C23 36.6(7)
Si1A C21 C23 101.5(8)
C22 C21 C22A 24.9(9)
C24 C21 C22A 99.5(8)
C23A C21 C22A 93.7(10)
Si1A C21 C22A 105.8(6)
C23 C21 C22A 129.2(8)
C22 C21 Si1 109.3(9)
C24 C21 Si1 107.6(6)
C23A C21 Si1 123.6(9)
Si1A C21 Si1 15.6(2)
C23 C21 Si1 92.3(7)
C22A C21 Si1 121.0(6)
C21 C24 H24A 109.5
C21 C24 H24B 109.5
H24A C24 H24B 109.5
C21 C24 H24C 109.5
H24A C24 H24C 109.5
H24B C24 H24C 109.5
Si2 C25 H25A 109.5
Si2 C25 H25B 109.5
H25A C25 H25B 109.5
Si2 C25 H25C 109.5
H25A C25 H25C 109.5
H25B C25 H25C 109.5
Si2 C26 H26A 109.5
Si2 C26 H26B 109.5
H26A C26 H26B 109.5
Si2 C26 H26C 109.5
H26A C26 H26C 109.5
H26B C26 H26C 109.5
C29 C27 C28 106.9(6)
C29 C27 C30 109.3(5)
C28 C27 C30 108.9(6)
C29 C27 Si2 110.0(5)
C28 C27 Si2 111.7(4)
C30 C27 Si2 110.0(5)
C27 C28 H28A 109.5
C27 C28 H28B 109.5
H28A C28 H28B 109.5
C27 C28 H28C 109.5
H28A C28 H28C 109.5
H28B C28 H28C 109.5
C27 C29 H29A 109.5
C27 C29 H29B 109.5
H29A C29 H29B 109.5
C27 C29 H29C 109.5
H29A C29 H29C 109.5
H29B C29 H29C 109.5
C27 C30 H30A 109.5
C27 C30 H30B 109.5
H30A C30 H30B 109.5
C27 C30 H30C 109.5
H30A C30 H30C 109.5
H30B C30 H30C 109.5
N1 Si1 C20 113.8(5)
N1 Si1 C19 111.8(5)
C20 Si1 C19 107.0(9)
N1 Si1 C21 101.6(4)
C20 Si1 C21 116.0(6)
C19 Si1 C21 106.5(7)
Si1 C19 H19A 109.5
Si1 C19 H19B 109.5
H19A C19 H19B 109.5
Si1 C19 H19C 109.5
H19A C19 H19C 109.5
H19B C19 H19C 109.5
Si1 C20 H20A 109.5
Si1 C20 H20B 109.5
H20A C20 H20B 109.5
Si1 C20 H20C 109.5
H20A C20 H20C 109.5
H20B C20 H20C 109.5
C21 C22 H22A 109.5
C21 C22 H22B 109.5
H22A C22 H22B 109.5
C21 C22 H22C 109.5
H22A C22 H22C 109.5
H22B C22 H22C 109.5
C21 C23 H23A 109.5
C21 C23 H23B 109.5
H23A C23 H23B 109.5
C21 C23 H23C 109.5
H23A C23 H23C 109.5
H23B C23 H23C 109.5
C21 Si1A N1 121.1(4)
C21 Si1A C20A 100.0(7)
N1 Si1A C20A 101.0(7)
C21 Si1A C19A 110.3(7)
N1 Si1A C19A 113.7(6)
C20A Si1A C19A 108.5(9)
Si1A C19A H19D 109.5
Si1A C19A H19E 109.5
H19D C19A H19E 109.5
Si1A C19A H19F 109.5
H19D C19A H19F 109.5
H19E C19A H19F 109.5
Si1A C20A H20D 109.5
Si1A C20A H20E 109.5
H20D C20A H20E 109.5
Si1A C20A H20F 109.5
H20D C20A H20F 109.5
H20E C20A H20F 109.5
C21 C22A H22D 109.5
C21 C22A H22E 109.5
H22D C22A H22E 109.5
C21 C22A H22F 109.5
H22D C22A H22F 109.5
H22E C22A H22F 109.5
C21 C23A H23D 109.5
C21 C23A H23E 109.5
H23D C23A H23E 109.5
C21 C23A H23F 109.5
H23D C23A H23F 109.5
H23E C23A H23F 109.5

loop_
_geom_bond_atom_site_label_1
_geom_bond_atom_site_label_2
_geom_bond_distance
Dy1 N2 2.207(5)
Dy1 N1 2.212(6)
Dy1 O1 2.366(4)
Dy1 O2 2.389(5)
Dy1 C14 2.839(5)
Dy1 C9 2.869(6)
Dy1 I1A 2.9457(17)
Dy1 I1 3.089(2)
Dy1 Fe1 3.3006(15)
Fe1 C16 2.023(5)
Fe1 C12 2.030(6)
Fe1 C17 2.031(5)
Fe1 C11 2.034(6)
Fe1 C13 2.042(6)
Fe1 C10 2.042(5)
Fe1 C15 2.043(5)
Fe1 C18 2.049(5)
Fe1 C9 2.099(5)
Fe1 C14 2.109(5)
Si2 N2 1.722(5)
Si2 C26 1.866(7)
Si2 C25 1.869(6)
Si2 C27 1.898(7)
N1 C9 1.399(8)
N1 Si1 1.718(6)
N1 Si1A 1.810(7)
N2 C14 1.399(6)
O1 C4 1.445(7)
O1 C1 1.454(7)
O2 C5 1.434(11)
O2 C8 1.462(11)
C1 C2 1.488(10)
C1 H1A 0.9900
C1 H1B 0.9900
C2 C3 1.430(12)
C2 H2A 0.9900
C2 H2B 0.9900
C3 C4 1.446(9)
C3 H3A 0.9900
C3 H3B 0.9900
C4 H4A 0.9900
C4 H4B 0.9900
C5 C6 1.479(11)
C5 H5A 0.9900
C5 H5B 0.9900
C6 C7 1.416(13)
C6 H6A 0.9900
C6 H6B 0.9900
C7 C8 1.533(11)
C7 H7A 0.9900
C7 H7B 0.9900
C8 H8A 0.9900
C8 H8B 0.9900
C9 C13 1.442(8)
C9 C10 1.443(8)
C10 C11 1.415(9)
C10 H10A 0.9500
C11 C12 1.422(9)
C11 H11A 0.9500
C12 C13 1.412(10)
C12 H12A 0.9500
C13 H13A 0.9500
C14 C18 1.437(6)
C14 C15 1.442(7)
C15 C16 1.408(7)
C15 H15A 0.9500
C16 C17 1.418(8)
C16 H16A 0.9500
C17 C18 1.422(7)
C17 H17A 0.9500
C18 H18A 0.9500
C21 C22 1.257(16)
C21 C24 1.529(9)
C21 C23A 1.532(15)
C21 Si1A 1.649(10)
C21 C23 1.714(16)
C21 C22A 1.892(19)
C21 Si1 2.152(11)
C24 H24A 0.9800
C24 H24B 0.9800
C24 H24C 0.9800
C25 H25A 0.9800
C25 H25B 0.9800
C25 H25C 0.9800
C26 H26A 0.9800
C26 H26B 0.9800
C26 H26C 0.9800
C27 C29 1.528(9)
C27 C28 1.537(10)
C27 C30 1.538(8)
C28 H28A 0.9800
C28 H28B 0.9800
C28 H28C 0.9800
C29 H29A 0.9800
C29 H29B 0.9800
C29 H29C 0.9800
C30 H30A 0.9800
C30 H30B 0.9800
C30 H30C 0.9800
Si1 C20 1.830(16)
Si1 C19 1.868(14)
C19 H19A 0.9800
C19 H19B 0.9800
C19 H19C 0.9800
C20 H20A 0.9800
C20 H20B 0.9800
C20 H20C 0.9800
C22 H22A 0.9800
C22 H22B 0.9800
C22 H22C 0.9800
C23 H23A 0.9800
C23 H23B 0.9800
C23 H23C 0.9800
Si1A C20A 1.853(16)
Si1A C19A 1.888(16)
C19A H19D 0.9800
C19A H19E 0.9800
C19A H19F 0.9800
C20A H20D 0.9800
C20A H20E 0.9800
C20A H20F 0.9800
C22A H22D 0.9800
C22A H22E 0.9800
C22A H22F 0.9800
C23A H23D 0.9800
C23A H23E 0.9800
C23A H23F 0.9800
